data_1510244
loop_
_publ_author_name
'Park, Y.'
'Kanatzidis, M.G.'

_publ_section_title
;
 On the dissolution of gold in K2 Qx and Na2 Qx fluxes (Q = S, Se).
 Formation of K Au S5, K Au Se5, Cs Au Se3, K Au Se2 and Na Au Se2:
 low-dimensional Au(+) and Au(3+) compounds with poly- and
 mono-chalcogenide ligands
;
_journal_name_full 'Journal of Alloys Compd.'
_journal_page_first 137
_journal_page_last 145
_journal_paper_doi 10.1016/S0925-8388(96)03130-1
_journal_volume 257
_journal_year 1997
_chemical_formula_sum 'Au Na Se2'
_chemical_name_systematic 'Na (Au Se2)'
_space_group_IT_number 14
_symmetry_space_group_name_Hall '-P 2ybc'
_symmetry_space_group_name_H-M 'P 1 21/c 1'
_cell_angle_alpha 90
_cell_angle_beta 105.23
_cell_angle_gamma 90
_cell_formula_units_Z 4
_cell_length_a 6.991
_cell_length_b 8.374
_cell_length_c 6.724
_cell_volume 379.816
_citation_journal_id_ASTM JALCEU
_cod_data_source_file gold_305.cif
_cod_data_source_block Au1Na1Se2
_cod_original_cell_volume 379.8156
_cod_original_formula_sum 'Au1 Na1 Se2'
_cod_database_code 1510244

loop_
_symmetry_equiv_pos_as_xyz
x,y,z
-x,y+1/2,-z+1/2
-x,-y,-z
x,-y-1/2,z-1/2

loop_
_atom_site_label
_atom_site_type_symbol
_atom_site_fract_x
_atom_site_fract_y
_atom_site_fract_z
_atom_site_occupancy
_atom_site_U_iso_or_equiv
Au1 Au+3 0.2176 0.6311 0.0087 1 0.0
Se2 Se-2 0.4157 0.8314 0.2506 1 0.0
Na1 Na+1 0.275 0.366 0.488 1 0.0
Se1 Se-2 -0.0205 0.5764 0.2122 1 0.0
